data_7245982
loop_
_publ_author_name
'Gonz\'alez-Izquierdo, Palmerina'
'de Pedro, Imanol'
'Ca\~nadillas-Delgado, Laura'
'Beobide, Garikoitz'
'Vallcorba, Oriol'
'S\'anchez-And\'ujar, Manuel'
'Fern\'andez-D\'iaz, Mar\'ia Teresa'
'Fern\'andez, Jes\'us Rodr\'iguez'
'Fabelo, Oscar'

_publ_section_title
;
 Tailoring the physical properties of hybrid magnetic quinuclidine-based
 plastic compounds via weak interactions
;
_journal_issue 4
_journal_name_full CrystEngComm
_journal_page_first 579
_journal_page_last 592
_journal_paper_doi 10.1039/D2CE01549H
_journal_volume 25
_journal_year 2023
_chemical_formula_sum 'C7 H13 Cl4 Fe N O1.5'
_chemical_formula_weight 332.83
_space_group_crystal_system monoclinic
_space_group_IT_number 11
_space_group_name_Hall '-P 2yb'
_space_group_name_H-M_alt 'P 1 21/m 1'
_atom_sites_solution_hydrogens mixed
_audit_creation_method SHELXL-2014/7
_audit_update_record
;
2022-11-14 deposited with the CCDC.	2022-12-07 downloaded from the CCDC.
;
_cell_angle_alpha 90
_cell_angle_beta 90.4150(10)
_cell_angle_gamma 90
_cell_formula_units_Z 4
_cell_length_a 6.41310(10)
_cell_length_b 14.5111(2)
_cell_length_c 13.5715(2)
_cell_measurement_reflns_used 3051
_cell_measurement_temperature 100(2)
_cell_measurement_theta_max 27.26
_cell_measurement_theta_min 2.81
_cell_volume 1262.95(3)
_computing_cell_refinement 'CrysAlisPro 1.171.38.41 (Rigaku OD, 2015)'
_computing_data_collection 'CrysAlisPro 1.171.38.41 (Rigaku OD, 2015)'
_computing_data_reduction 'CrysAlisPro 1.171.38.41 (Rigaku OD, 2015)'
_computing_structure_refinement 'SHELXL-2014/7 (Sheldrick, 2014)'
_diffrn_ambient_temperature 100(2)
_diffrn_measured_fraction_theta_full 1.000
_diffrn_measured_fraction_theta_max 0.917
_diffrn_measurement_device_type 'Agilent Technologies Supernova diffractometer'
_diffrn_radiation_type MoK\a
_diffrn_radiation_wavelength 0.71073
_diffrn_reflns_av_R_equivalents 0.0234
_diffrn_reflns_av_unetI/netI 0.0246
_diffrn_reflns_Laue_measured_fraction_full 1.000
_diffrn_reflns_Laue_measured_fraction_max 0.917
_diffrn_reflns_limit_h_max 7
_diffrn_reflns_limit_h_min -8
_diffrn_reflns_limit_k_max 18
_diffrn_reflns_limit_k_min -18
_diffrn_reflns_limit_l_max 14
_diffrn_reflns_limit_l_min -17
_diffrn_reflns_number 8624
_diffrn_reflns_point_group_measured_fraction_full 1.000
_diffrn_reflns_point_group_measured_fraction_max 0.917
_diffrn_reflns_theta_full 25.242
_diffrn_reflns_theta_max 27.311
_diffrn_reflns_theta_min 2.055
_exptl_absorpt_coefficient_mu 2.014
_exptl_crystal_colour yellow
_exptl_crystal_density_diffrn 1.750
_exptl_crystal_description prism
_exptl_crystal_F_000 672
_refine_diff_density_max 0.322
_refine_diff_density_min -0.280
_refine_diff_density_rms 0.062
_refine_ls_extinction_method none
_refine_ls_goodness_of_fit_ref 1.051
_refine_ls_hydrogen_treatment mixed
_refine_ls_matrix_type full
_refine_ls_number_parameters 156
_refine_ls_number_reflns 2720
_refine_ls_number_restraints 5
_refine_ls_restrained_S_all 1.054
_refine_ls_R_factor_all 0.0238
_refine_ls_R_factor_gt 0.0213
_refine_ls_shift/su_max 0.001
_refine_ls_shift/su_mean 0.000
_refine_ls_structure_factor_coef Fsqd
_refine_ls_weighting_details 'w=1/[\s^2^(Fo^2^)+(0.0156P)^2^+0.7600P] where P=(Fo^2^+2Fc^2^)/3'
_refine_ls_weighting_scheme calc
_refine_ls_wR_factor_gt 0.0467
_refine_ls_wR_factor_ref 0.0481
_reflns_Friedel_coverage 0.000
_reflns_number_gt 2515
_reflns_number_total 2720
_reflns_threshold_expression 'I > 2\s(I)'
_cod_data_source_file d2ce01549h2.cif
_cod_data_source_block shelx
_cod_depositor_comments 'Adding full bibliography for 7245980--7245982.cif.'
_cod_original_sg_symbol_H-M 'P 21/m'
_cod_original_formula_sum 'C7 H13 Cl4 Fe N O1.50'
_cod_database_code 7245982
_shelx_shelxl_version_number 2014/7
_shelx_space_group_comment
;
The symmetry employed for this shelxl refinement is uniquely defined
by the following loop, which should always be used as a source of
symmetry information in preference to the above space-group names.
They are only intended as comments.
;

loop_
_space_group_symop_operation_xyz
'x, y, z'
'-x, y+1/2, -z'
'-x, -y, -z'
'x, -y-1/2, z'

loop_
_atom_site_label
_atom_site_type_symbol
_atom_site_fract_x
_atom_site_fract_y
_atom_site_fract_z
_atom_site_U_iso_or_equiv
_atom_site_adp_type
_atom_site_occupancy
_atom_site_site_symmetry_order
_atom_site_calc_flag
_atom_site_refinement_flags_posn
_atom_site_refinement_flags_adp
_atom_site_refinement_flags_occupancy
_atom_site_disorder_assembly
_atom_site_disorder_group
Fe1 Fe 0.42827(5) 0.2500 0.43994(2) 0.01112(8) Uani 1 2 d S T P . .
Fe2 Fe 0.52062(5) 0.7500 0.04084(2) 0.01069(8) Uani 1 2 d S T P . .
Cl4 Cl 0.18609(9) 0.7500 0.00847(4) 0.01485(12) Uani 1 2 d S T P . .
Cl1 Cl 0.48009(9) 0.2500 0.27995(4) 0.01673(13) Uani 1 2 d S T P . .
Cl2 Cl 0.09057(9) 0.2500 0.46763(5) 0.02126(14) Uani 1 2 d S T P . .
Cl5 Cl 0.65656(7) 0.62351(3) -0.02038(3) 0.01674(10) Uani 1 1 d . . . . .
Cl6 Cl 0.59660(9) 0.7500 0.20055(4) 0.01340(12) Uani 1 2 d S T P . .
Cl3 Cl 0.56422(7) 0.37467(3) 0.50423(3) 0.02108(10) Uani 1 1 d . . . . .
O2 O 0.36062(18) 0.54635(8) 0.19258(9) 0.0183(3) Uani 1 1 d . . . . .
N1 N -0.1952(2) 0.53322(9) 0.20538(9) 0.0103(3) Uani 1 1 d D . . . .
O1W O 0.1307(3) 0.7500 0.31214(14) 0.0305(5) Uani 1 2 d DS T P . .
C2 C 0.0003(2) 0.57916(12) 0.17216(12) 0.0131(3) Uani 1 1 d . . . . .
H2A H 0.0031 0.6426 0.1946 0.016 Uiso 1 1 calc R U . . .
H2B H 0.0067 0.5790 0.1008 0.016 Uiso 1 1 calc R U . . .
C8 C -0.0197(3) 0.38355(11) 0.23019(13) 0.0152(3) Uani 1 1 d . . . . .
H8A H 0.0649 0.3490 0.1841 0.018 Uiso 1 1 calc R U . . .
H8B H -0.0798 0.3404 0.2766 0.018 Uiso 1 1 calc R U . . .
C4 C 0.1180(3) 0.45362(12) 0.28593(12) 0.0144(3) Uani 1 1 d D . . . .
C7 C -0.1940(3) 0.43368(11) 0.17438(13) 0.0162(4) Uani 1 1 d . . . . .
H7A H -0.1710 0.4292 0.1040 0.019 Uiso 1 1 calc R U . . .
H7B H -0.3274 0.4055 0.1890 0.019 Uiso 1 1 calc R U . . .
C6 C -0.2147(3) 0.53997(13) 0.31573(12) 0.0177(4) Uani 1 1 d . . . . .
H6A H -0.3348 0.5050 0.3375 0.021 Uiso 1 1 calc R U . . .
H6B H -0.2341 0.6038 0.3349 0.021 Uiso 1 1 calc R U . . .
C5 C -0.0164(3) 0.50170(12) 0.36386(12) 0.0168(4) Uani 1 1 d . . . . .
H5A H -0.0531 0.4581 0.4150 0.020 Uiso 1 1 calc R U . . .
H5B H 0.0621 0.5515 0.3940 0.020 Uiso 1 1 calc R U . . .
C3 C 0.1838(3) 0.52689(11) 0.21486(11) 0.0119(3) Uani 1 1 d . . . . .
H1 H -0.310(3) 0.5612(12) 0.1741(13) 0.016(5) Uiso 1 1 d D . . . .
H11W H 0.106(7) 0.7500 0.3847(15) 0.101(17) Uiso 1 2 d DS . P . .
H12W H 0.286(4) 0.7500 0.301(4) 0.22(4) Uiso 1 2 d DS . P . .
H4 H 0.242(3) 0.4240(13) 0.3164(13) 0.021(5) Uiso 1 1 d D . . . .

loop_
_atom_site_aniso_label
_atom_site_aniso_U_11
_atom_site_aniso_U_22
_atom_site_aniso_U_33
_atom_site_aniso_U_23
_atom_site_aniso_U_13
_atom_site_aniso_U_12
Fe1 0.00996(17) 0.00974(17) 0.01371(16) 0.000 0.00289(13) 0.000
Fe2 0.00965(17) 0.01051(17) 0.01188(16) 0.000 -0.00105(13) 0.000
Cl4 0.0100(3) 0.0151(3) 0.0194(3) 0.000 -0.0010(2) 0.000
Cl1 0.0181(3) 0.0178(3) 0.0144(3) 0.000 0.0043(2) 0.000
Cl2 0.0113(3) 0.0279(3) 0.0246(3) 0.000 0.0051(2) 0.000
Cl5 0.0168(2) 0.0179(2) 0.0155(2) -0.00468(16) -0.00161(16) 0.00459(16)
Cl6 0.0170(3) 0.0108(3) 0.0123(3) 0.000 -0.0012(2) 0.000
Cl3 0.0214(2) 0.0167(2) 0.0252(2) -0.00775(17) 0.00479(18) -0.00557(17)
O2 0.0086(6) 0.0187(6) 0.0275(7) -0.0044(5) 0.0033(5) -0.0028(5)
N1 0.0062(7) 0.0131(7) 0.0116(6) 0.0030(5) 0.0002(5) 0.0002(5)
O1W 0.0304(12) 0.0374(12) 0.0236(10) 0.000 -0.0016(9) 0.000
C2 0.0097(8) 0.0136(8) 0.0162(8) 0.0049(6) 0.0021(6) -0.0025(6)
C8 0.0145(9) 0.0102(8) 0.0211(9) 0.0001(7) 0.0017(7) -0.0004(7)
C4 0.0096(8) 0.0146(8) 0.0189(8) 0.0027(7) -0.0034(7) 0.0014(7)
C7 0.0155(9) 0.0125(8) 0.0206(9) -0.0018(7) -0.0038(7) -0.0035(7)
C6 0.0181(9) 0.0233(9) 0.0117(8) -0.0005(7) 0.0066(7) 0.0031(7)
C5 0.0196(9) 0.0199(9) 0.0109(8) 0.0015(7) -0.0003(7) -0.0031(7)
C3 0.0109(8) 0.0106(8) 0.0142(8) -0.0049(6) -0.0004(6) -0.0003(6)

loop_
_atom_type_symbol
_atom_type_description
_atom_type_scat_dispersion_real
_atom_type_scat_dispersion_imag
_atom_type_scat_source
C C 0.0033 0.0016 'International Tables Vol C Tables 4.2.6.8 and 6.1.1.4'
N N 0.0061 0.0033 'International Tables Vol C Tables 4.2.6.8 and 6.1.1.4'
Cl Cl 0.1484 0.1585 'International Tables Vol C Tables 4.2.6.8 and 6.1.1.4'
Fe Fe 0.3463 0.8444 'International Tables Vol C Tables 4.2.6.8 and 6.1.1.4'
O O 0.0106 0.0060 'International Tables Vol C Tables 4.2.6.8 and 6.1.1.4'
H H 0.0000 0.0000 'International Tables Vol C Tables 4.2.6.8 and 6.1.1.4'

loop_
_geom_angle_atom_site_label_1
_geom_angle_atom_site_label_2
_geom_angle_atom_site_label_3
_geom_angle
_geom_angle_site_symmetry_1
_geom_angle_site_symmetry_3
_geom_angle_publ_flag
Cl3 Fe1 Cl3 111.62(3) 4_565 . ?
Cl3 Fe1 Cl1 109.345(17) 4_565 . ?
Cl3 Fe1 Cl1 109.346(17) . . ?
Cl3 Fe1 Cl2 108.775(17) 4_565 . ?
Cl3 Fe1 Cl2 108.774(17) . . ?
Cl1 Fe1 Cl2 108.94(3) . . ?
Cl4 Fe2 Cl5 108.382(16) . 4_575 ?
Cl4 Fe2 Cl5 108.382(16) . . ?
Cl5 Fe2 Cl5 113.27(3) 4_575 . ?
Cl4 Fe2 Cl6 113.86(3) . . ?
Cl5 Fe2 Cl6 106.529(16) 4_575 . ?
Cl5 Fe2 Cl6 106.528(16) . . ?
C2 N1 C7 109.76(13) . . ?
C2 N1 C6 110.31(13) . . ?
C7 N1 C6 109.93(13) . . ?
C2 N1 H1 109.2(11) . . ?
C7 N1 H1 107.1(11) . . ?
C6 N1 H1 110.5(11) . . ?
H11W O1W H12W 108(3) . . ?
N1 C2 C3 108.27(13) . . ?
N1 C2 H2A 110.0 . . ?
C3 C2 H2A 110.0 . . ?
N1 C2 H2B 110.0 . . ?
C3 C2 H2B 110.0 . . ?
H2A C2 H2B 108.4 . . ?
C7 C8 C4 110.07(13) . . ?
C7 C8 H8A 109.6 . . ?
C4 C8 H8A 109.6 . . ?
C7 C8 H8B 109.6 . . ?
C4 C8 H8B 109.6 . . ?
H8A C8 H8B 108.2 . . ?
C3 C4 C5 106.43(14) . . ?
C3 C4 C8 108.38(13) . . ?
C5 C4 C8 108.38(14) . . ?
C3 C4 H4 110.3(11) . . ?
C5 C4 H4 111.2(11) . . ?
C8 C4 H4 111.9(11) . . ?
N1 C7 C8 108.87(13) . . ?
N1 C7 H7A 109.9 . . ?
C8 C7 H7A 109.9 . . ?
N1 C7 H7B 109.9 . . ?
C8 C7 H7B 109.9 . . ?
H7A C7 H7B 108.3 . . ?
N1 C6 C5 109.03(13) . . ?
N1 C6 H6A 109.9 . . ?
C5 C6 H6A 109.9 . . ?
N1 C6 H6B 109.9 . . ?
C5 C6 H6B 109.9 . . ?
H6A C6 H6B 108.3 . . ?
C6 C5 C4 109.85(13) . . ?
C6 C5 H5A 109.7 . . ?
C4 C5 H5A 109.7 . . ?
C6 C5 H5B 109.7 . . ?
C4 C5 H5B 109.7 . . ?
H5A C5 H5B 108.2 . . ?
O2 C3 C4 126.58(15) . . ?
O2 C3 C2 121.05(15) . . ?
C4 C3 C2 112.36(13) . . ?

loop_
_geom_bond_atom_site_label_1
_geom_bond_atom_site_label_2
_geom_bond_distance
_geom_bond_site_symmetry_2
_geom_bond_publ_flag
Fe1 Cl3 2.1870(5) 4_565 ?
Fe1 Cl3 2.1870(5) . ?
Fe1 Cl1 2.1989(6) . ?
Fe1 Cl2 2.2008(7) . ?
Fe2 Cl4 2.1867(7) . ?
Fe2 Cl5 2.1977(4) 4_575 ?
Fe2 Cl5 2.1978(4) . ?
Fe2 Cl6 2.2181(6) . ?
O2 C3 1.209(2) . ?
N1 C2 1.493(2) . ?
N1 C7 1.505(2) . ?
N1 C6 1.507(2) . ?
N1 H1 0.941(14) . ?
O1W H11W 0.998(18) . ?
O1W H12W 1.009(19) . ?
C2 C3 1.512(2) . ?
C2 H2A 0.9700 . ?
C2 H2B 0.9700 . ?
C8 C7 1.530(2) . ?
C8 C4 1.541(2) . ?
C8 H8A 0.9700 . ?
C8 H8B 0.9700 . ?
C4 C3 1.498(2) . ?
C4 C5 1.537(2) . ?
C4 H4 0.991(14) . ?
C7 H7A 0.9700 . ?
C7 H7B 0.9700 . ?
C6 C5 1.530(2) . ?
C6 H6A 0.9700 . ?
C6 H6B 0.9700 . ?
C5 H5A 0.9700 . ?
C5 H5B 0.9700 . ?

loop_
_geom_torsion_atom_site_label_1
_geom_torsion_atom_site_label_2
_geom_torsion_atom_site_label_3
_geom_torsion_atom_site_label_4
_geom_torsion
_geom_torsion_site_symmetry_1
_geom_torsion_site_symmetry_2
_geom_torsion_site_symmetry_3
_geom_torsion_site_symmetry_4
_geom_torsion_publ_flag
C7 N1 C2 C3 -57.04(16) . . . . ?
C6 N1 C2 C3 64.23(16) . . . . ?
C7 C8 C4 C3 -51.41(18) . . . . ?
C7 C8 C4 C5 63.71(17) . . . . ?
C2 N1 C7 C8 66.17(16) . . . . ?
C6 N1 C7 C8 -55.33(17) . . . . ?
C4 C8 C7 N1 -9.19(19) . . . . ?
C2 N1 C6 C5 -54.11(18) . . . . ?
C7 N1 C6 C5 67.06(17) . . . . ?
N1 C6 C5 C4 -10.17(19) . . . . ?
C3 C4 C5 C6 64.31(17) . . . . ?
C8 C4 C5 C6 -52.08(18) . . . . ?
C5 C4 C3 O2 123.86(17) . . . . ?
C8 C4 C3 O2 -119.75(18) . . . . ?
C5 C4 C3 C2 -54.87(17) . . . . ?
C8 C4 C3 C2 61.52(17) . . . . ?
N1 C2 C3 O2 174.31(14) . . . . ?
N1 C2 C3 C4 -6.89(18) . . . . ?
